data_2010328
loop_
_publ_author_name
'Tinant, Bernard'
'Declercq, Jean-Paul'
'Lepropre, Guy'
'Fastrez, Jacques'

_publ_section_title
;
 Tetraaza[3.3.3.3]- and hexaaza[3.3.3.3.3.3]paracyclophane derivatives
;
_journal_issue 12
_journal_name_full 'Acta Crystallographica Section C'
_journal_page_first 1982
_journal_page_last 1985
_journal_paper_doi 10.1107/S0108270194005421
_journal_volume 50
_journal_year 1994
_chemical_formula_moiety 'C44 H52 N4 O8'
_chemical_formula_sum 'C44 H52 N4 O8'
_chemical_formula_weight 764.90
_chemical_name_systematic
;
 ?
;
_space_group_IT_number 2
_symmetry_cell_setting triclinic
_symmetry_space_group_name_Hall '-P 1'
_symmetry_space_group_name_H-M 'P -1'
_audit_creation_method SHELXL
_cell_angle_alpha 80.760(10)
_cell_angle_beta 81.710(10)
_cell_angle_gamma 80.710(10)
_cell_formula_units_Z 2
_cell_length_a 14.6630(10)
_cell_length_b 10.1090(10)
_cell_length_c 14.8370(10)
_cell_measurement_reflns_used 20
_cell_measurement_temperature 293(2)
_cell_measurement_theta_max 12
_cell_measurement_theta_min 3
_cell_volume 2126.4(3)
_computing_cell_refinement 'local program'
_computing_data_collection 'local program'
_computing_data_reduction 'local program'
_computing_molecular_graphics 'PLUTO (Motherwell & Clegg, 1978)'
_computing_publication_material SHELXL93
_computing_structure_refinement 'SHELXL93 (Sheldrick, 1993)'
_computing_structure_solution 'SHELXS86 (Sheldrick, 1990)'
_diffrn_ambient_temperature 293(2)
_diffrn_measurement_device 'Huber four circle diffractometer'
_diffrn_measurement_method \q/2\q
_diffrn_radiation_monochromator graphite
_diffrn_radiation_source 'fine-focus sealed tube'
_diffrn_radiation_type CuK\a
_diffrn_radiation_wavelength 1.54180
_diffrn_reflns_av_R_equivalents 0.0000
_diffrn_reflns_av_sigmaI/netI 0.0479
_diffrn_reflns_limit_h_max 17
_diffrn_reflns_limit_h_min -17
_diffrn_reflns_limit_k_max 12
_diffrn_reflns_limit_k_min -11
_diffrn_reflns_limit_l_max 17
_diffrn_reflns_limit_l_min 0
_diffrn_reflns_number 7656
_diffrn_reflns_theta_max 67.49
_diffrn_reflns_theta_min 3.04
_diffrn_standards_decay_% '4 corrected'
_diffrn_standards_interval_count 50
_diffrn_standards_number 1
_exptl_absorpt_coefficient_mu 0.669
_exptl_absorpt_correction_type none
_exptl_crystal_colour colourless
_exptl_crystal_density_diffrn 1.195
_exptl_crystal_description parallelepiped
_exptl_crystal_F_000 816
_exptl_crystal_size_max 0.33
_exptl_crystal_size_mid 0.18
_exptl_crystal_size_min 0.13
_refine_diff_density_max 0.368
_refine_diff_density_min -0.244
_refine_ls_extinction_coef 0.0038(6)
_refine_ls_extinction_method 'SHELXL93 (Sheldrick, 1993)'
_refine_ls_goodness_of_fit_all 1.006
_refine_ls_goodness_of_fit_obs 1.255
_refine_ls_hydrogen_treatment 'refU with U common for all H'
_refine_ls_matrix_type full
_refine_ls_number_parameters 636
_refine_ls_number_reflns 7656
_refine_ls_number_restraints 0
_refine_ls_restrained_S_all 1.006
_refine_ls_restrained_S_obs 1.255
_refine_ls_R_factor_all 0.1072
_refine_ls_R_factor_obs 0.0691
_refine_ls_shift/esd_max 0.420
_refine_ls_shift/esd_mean 0.028
_refine_ls_structure_factor_coef Fsqd
_refine_ls_weighting_details 'w = 1/[\s^2^(Fo^2^)+(0.1306P)^2^] where P=(F~o~^2^+2F~c~^2^)/3'
_refine_ls_weighting_scheme calc
_refine_ls_wR_factor_all 0.2215
_refine_ls_wR_factor_obs 0.2002
_reflns_number_observed 4260
_reflns_number_total 7656
_reflns_observed_criterion >2\s(I)
_cod_data_source_file na1104.cif
_cod_data_source_block 1
_cod_depositor_comments
;
The following automatic conversions were performed:

'_refine_ls_weighting_scheme' value ' calc w =
1/[\s^2^(Fo^2^)+(0.1306P)^2^] where P=(F~o~^2^+2F~c~^2^)/3' was
changed to 'calc'. New tag '_refine_ls_weighting_details' was
created. The value of the new tag was set to 'w =
1/[\s^2^(Fo^2^)+(0.1306P)^2^] where P=(F~o~^2^+2F~c~^2^)/3'.

Automatic conversion script
Id: cif_fix_values 3143 2015-03-26 13:38:13Z robertas 
;
_cod_database_code 2010328

loop_
_symmetry_equiv_pos_as_xyz
'x, y, z'
'-x, -y, -z'

loop_
_atom_site_aniso_label
_atom_site_aniso_U_11
_atom_site_aniso_U_22
_atom_site_aniso_U_33
_atom_site_aniso_U_12
_atom_site_aniso_U_13
_atom_site_aniso_U_23
N1 0.0719(15) 0.0658(14) 0.0620(13) -0.0145(11) -0.0121(11) 0.0019(11)
C2 0.074(2) 0.083(2) 0.067(2) -0.027(2) -0.015(2) 0.009(2)
C3 0.067(2) 0.063(2) 0.067(2) -0.0210(14) -0.0131(14) 0.0014(13)
C4 0.071(2) 0.071(2) 0.064(2) -0.0123(15) -0.0076(15) -0.0026(14)
C5 0.074(2) 0.077(2) 0.063(2) -0.015(2) -0.0079(15) -0.0041(15)
C6 0.065(2) 0.070(2) 0.066(2) -0.0223(14) -0.0125(14) 0.0037(14)
C7 0.061(2) 0.077(2) 0.085(2) -0.0163(15) -0.008(2) 0.002(2)
C8 0.067(2) 0.080(2) 0.068(2) -0.023(2) -0.0052(15) 0.000(2)
C9 0.070(2) 0.098(3) 0.080(2) -0.024(2) -0.016(2) 0.016(2)
N10 0.073(2) 0.076(2) 0.0643(15) -0.0182(12) -0.0099(12) 0.0042(12)
C11 0.074(2) 0.078(2) 0.073(2) -0.010(2) -0.001(2) -0.011(2)
C12 0.074(2) 0.064(2) 0.061(2) -0.0130(14) -0.0050(14) -0.0051(13)
C13 0.079(2) 0.061(2) 0.088(2) -0.011(2) -0.005(2) 0.009(2)
C14 0.074(2) 0.067(2) 0.088(2) -0.011(2) -0.008(2) 0.006(2)
C15 0.076(2) 0.061(2) 0.071(2) -0.0157(14) -0.0073(15) -0.0059(14)
C16 0.090(2) 0.067(2) 0.109(3) -0.017(2) -0.009(2) 0.024(2)
C17 0.080(2) 0.074(2) 0.124(3) -0.005(2) -0.018(2) 0.024(2)
C18 0.080(2) 0.080(2) 0.081(2) -0.026(2) -0.008(2) -0.011(2)
N19 0.077(2) 0.076(2) 0.0689(15) -0.0217(13) -0.0011(13) -0.0068(12)
C20 0.082(2) 0.092(2) 0.085(2) -0.031(2) 0.005(2) -0.005(2)
C21 0.059(2) 0.081(2) 0.085(2) -0.0182(15) -0.001(2) -0.011(2)
C22 0.089(2) 0.088(2) 0.082(2) -0.035(2) -0.004(2) -0.013(2)
C23 0.089(2) 0.082(2) 0.088(2) -0.034(2) -0.007(2) -0.006(2)
C24 0.055(2) 0.088(2) 0.091(2) -0.015(2) -0.007(2) -0.010(2)
C25 0.079(2) 0.093(3) 0.116(3) -0.029(2) -0.031(2) -0.010(2)
C26 0.077(2) 0.083(2) 0.120(3) -0.028(2) -0.023(2) -0.003(2)
C27 0.059(2) 0.111(3) 0.097(3) -0.018(2) -0.015(2) -0.002(2)
N28 0.0618(14) 0.074(2) 0.087(2) -0.0067(12) -0.0140(13) -0.0042(13)
C29 0.064(2) 0.077(2) 0.098(2) -0.015(2) -0.009(2) -0.009(2)
C30 0.066(2) 0.063(2) 0.075(2) -0.0096(13) -0.0150(15) -0.0086(14)
C31 0.070(2) 0.108(3) 0.072(2) -0.022(2) 0.002(2) -0.022(2)
C32 0.069(2) 0.113(3) 0.072(2) -0.016(2) -0.009(2) -0.028(2)
C33 0.064(2) 0.068(2) 0.063(2) -0.0115(13) -0.0091(14) -0.0076(13)
C34 0.090(2) 0.133(3) 0.055(2) -0.033(2) -0.008(2) -0.007(2)
C35 0.081(2) 0.129(3) 0.069(2) -0.035(2) -0.019(2) -0.011(2)
C36 0.071(2) 0.077(2) 0.073(2) -0.015(2) -0.004(2) -0.012(2)
C37 0.086(2) 0.076(2) 0.070(2) -0.012(2) -0.010(2) 0.006(2)
C38 0.107(3) 0.088(2) 0.075(2) -0.008(2) -0.008(2) 0.008(2)
O39 0.123(2) 0.152(3) 0.0649(15) -0.005(2) 0.0022(15) 0.003(2)
O40 0.234(4) 0.179(3) 0.131(3) 0.091(3) 0.057(3) 0.090(3)
C41 0.336(10) 0.204(7) 0.126(4) 0.101(7) 0.087(6) 0.094(5)
C42 0.086(2) 0.086(2) 0.065(2) -0.013(2) -0.012(2) 0.002(2)
C43 0.099(3) 0.094(2) 0.067(2) -0.012(2) -0.012(2) 0.010(2)
O44 0.125(2) 0.121(2) 0.105(2) 0.017(2) -0.031(2) -0.004(2)
O45 0.125(2) 0.202(3) 0.078(2) 0.018(2) -0.034(2) -0.008(2)
C46 0.150(5) 0.254(7) 0.115(4) 0.030(5) -0.065(4) 0.001(4)
C47 0.108(3) 0.097(3) 0.071(2) -0.032(2) -0.007(2) 0.001(2)
C48 0.174(5) 0.191(6) 0.073(3) -0.076(5) -0.016(3) 0.036(3)
O49 0.422(10) 0.400(9) 0.263(7) -0.334(9) -0.201(7) 0.227(7)
O50 0.201(4) 0.152(3) 0.150(3) -0.003(3) 0.014(3) 0.051(3)
C51 0.374(12) 0.145(5) 0.170(6) 0.058(7) 0.094(7) 0.058(5)
C52 0.081(2) 0.085(2) 0.098(3) -0.006(2) -0.019(2) -0.006(2)
C53 0.100(3) 0.106(3) 0.103(3) -0.009(2) -0.025(2) 0.001(2)
O54 0.171(3) 0.149(3) 0.144(3) -0.055(3) -0.082(3) 0.011(2)
O55 0.200(4) 0.122(2) 0.122(2) 0.016(2) -0.067(2) 0.006(2)
C56 0.287(11) 0.151(7) 0.166(6) 0.033(6) -0.123(7) -0.005(5)

loop_
_atom_site_label
_atom_site_fract_x
_atom_site_fract_y
_atom_site_fract_z
_atom_site_U_iso_or_equiv
_atom_site_thermal_displace_type
_atom_site_calc_flag
_atom_site_refinement_flags
_atom_site_occupancy
_atom_site_disorder_group
_atom_site_type_symbol
N1 0.4076(2) 0.3950(2) 0.7848(2) 0.0668(6) Uani d . 1 . N
C2 0.3106(2) 0.4055(4) 0.7666(2) 0.0744(8) Uani d . 1 . C
C3 0.2909(2) 0.5072(3) 0.6825(2) 0.0653(7) Uani d . 1 . C
C4 0.3510(2) 0.5039(3) 0.6013(2) 0.0693(8) Uani d . 1 . C
C5 0.3296(2) 0.5914(3) 0.5227(2) 0.0715(8) Uani d . 1 . C
C6 0.2486(2) 0.6826(3) 0.5235(2) 0.0666(7) Uani d . 1 . C
C7 0.1904(2) 0.6875(3) 0.6056(2) 0.0753(8) Uani d . 1 . C
C8 0.2113(2) 0.6000(3) 0.6839(2) 0.0719(8) Uani d . 1 . C
C9 0.2214(2) 0.7692(4) 0.4360(3) 0.0838(10) Uani d . 1 . C
N10 0.3003(2) 0.8261(2) 0.3801(2) 0.0715(7) Uani d . 1 . N
C11 0.3269(2) 0.9374(4) 0.4181(2) 0.0757(8) Uani d . 1 . C
C12 0.4258(2) 0.9592(3) 0.3866(2) 0.0670(7) Uani d . 1 . C
C13 0.4983(2) 0.8636(3) 0.4159(2) 0.0785(9) Uani d . 1 . C
C14 0.5896(2) 0.8848(3) 0.3926(2) 0.0783(9) Uani d . 1 . C
C15 0.6125(2) 1.0031(3) 0.3393(2) 0.0691(7) Uani d . 1 . C
C16 0.5405(3) 1.0971(3) 0.3101(3) 0.0927(11) Uani d . 1 . C
C17 0.4486(3) 1.0754(4) 0.3336(3) 0.0969(12) Uani d . 1 . C
C18 0.7124(2) 1.0271(4) 0.3186(3) 0.0793(9) Uani d . 1 . C
N19 0.7675(2) 0.9330(3) 0.2597(2) 0.0738(7) Uani d . 1 . N
C20 0.8675(3) 0.9116(4) 0.2708(3) 0.0865(10) Uani d . 1 . C
C21 0.8849(2) 0.8355(3) 0.3648(2) 0.0752(8) Uani d . 1 . C
C22 0.8530(3) 0.7130(4) 0.3967(3) 0.0843(10) Uani d . 1 . C
C23 0.8712(3) 0.6427(4) 0.4810(3) 0.0852(10) Uani d . 1 . C
C24 0.9217(2) 0.6911(3) 0.5371(2) 0.0780(9) Uani d . 1 . C
C25 0.9513(2) 0.8153(4) 0.5049(3) 0.0926(11) Uani d . 1 . C
C26 0.9343(2) 0.8851(4) 0.4206(3) 0.0916(11) Uani d . 1 . C
C27 0.9484(2) 0.6102(5) 0.6264(3) 0.0894(10) Uani d . 1 . C
N28 0.8717(2) 0.5458(3) 0.6804(2) 0.0749(7) Uani d . 1 . N
C29 0.8039(2) 0.6418(4) 0.7266(3) 0.0795(9) Uani d . 1 . C
C30 0.7093(2) 0.5951(3) 0.7538(2) 0.0676(7) Uani d . 1 . C
C31 0.6618(2) 0.5628(4) 0.6885(2) 0.0823(9) Uani d . 1 . C
C32 0.5718(2) 0.5327(4) 0.7110(2) 0.0826(9) Uani d . 1 . C
C33 0.5270(2) 0.5341(3) 0.7995(2) 0.0649(7) Uani d . 1 . C
C34 0.5766(3) 0.5611(4) 0.8640(2) 0.0916(11) Uani d . 1 . C
C35 0.6664(2) 0.5902(4) 0.8413(2) 0.0900(11) Uani d . 1 . C
C36 0.4261(2) 0.5124(3) 0.8215(2) 0.0733(8) Uani d . 1 . C
C37 0.4422(3) 0.2688(4) 0.8356(2) 0.0788(9) Uani d . 1 . C
C38 0.3921(3) 0.2337(4) 0.9312(3) 0.0932(10) Uani d . 1 . C
O39 0.3203(2) 0.2871(3) 0.9623(2) 0.1184(10) Uani d . 1 . O
O40 0.4373(3) 0.1315(4) 0.9770(3) 0.215(2) Uani d . 1 . O
C41 0.3980(6) 0.0808(7) 1.0680(4) 0.262(5) Uani d . 1 . C
H41A 0.4394(6) 0.0048(7) 1.0932(4) 0.114(2) Uiso calc R 1 . H
H41B 0.3390(6) 0.0529(7) 1.0650(4) 0.114(2) Uiso calc R 1 . H
H41C 0.3892(6) 0.1508(7) 1.1064(4) 0.114(2) Uiso calc R 1 . H
C42 0.2909(3) 0.8531(4) 0.2836(2) 0.0798(9) Uani d . 1 . C
C43 0.2053(3) 0.9481(4) 0.2555(3) 0.0893(10) Uani d . 1 . C
O44 0.1509(2) 1.0162(3) 0.3052(2) 0.1202(10) Uani d . 1 . O
O45 0.1949(2) 0.9458(4) 0.1710(2) 0.1388(12) Uani d . 1 . O
C46 0.1161(4) 1.0342(7) 0.1344(4) 0.178(3) Uani d . 1 . C
H46A 0.1159(4) 1.0235(7) 0.0713(4) 0.114(2) Uiso calc R 1 . H
H46B 0.1212(4) 1.1266(7) 0.1381(4) 0.114(2) Uiso calc R 1 . H
H46C 0.0593(4) 1.0108(7) 0.1696(4) 0.114(2) Uiso calc R 1 . H
C47 0.7485(3) 0.9633(4) 0.1654(2) 0.0918(10) Uani d . 1 . C
C48 0.7738(5) 1.0978(7) 0.1132(3) 0.146(2) Uani d . 1 . C
O49 0.8362(6) 1.1413(8) 0.1144(4) 0.346(6) Uani d . 1 . O
O50 0.7158(3) 1.1490(4) 0.0547(3) 0.182(2) Uani d . 1 . O
C51 0.7362(6) 1.2742(6) -0.0017(5) 0.262(5) Uani d . 1 . C
H51A 0.6898(6) 1.3046(6) -0.0429(5) 0.114(2) Uiso calc R 1 . H
H51B 0.7964(6) 1.2591(6) -0.0367(5) 0.114(2) Uiso calc R 1 . H
H51C 0.7358(6) 1.3417(6) 0.0371(5) 0.114(2) Uiso calc R 1 . H
C52 0.9012(3) 0.4237(4) 0.7402(3) 0.0886(10) Uani d . 1 . C
C53 0.9546(3) 0.4363(5) 0.8164(3) 0.1043(12) Uani d . 1 . C
O54 0.9796(3) 0.5374(4) 0.8317(2) 0.1484(14) Uani d . 1 . O
O55 0.9709(3) 0.3183(3) 0.8688(2) 0.1500(13) Uani d . 1 . O
C56 1.0237(8) 0.3137(8) 0.9471(6) 0.201(4) Uani d . 1 . C
H02A 0.306(3) 0.310(4) 0.751(3) 0.114(2) Uiso d . 1 . H
H02B 0.261(3) 0.434(4) 0.824(3) 0.114(2) Uiso d . 1 . H
H04 0.413(3) 0.435(4) 0.599(3) 0.114(2) Uiso d . 1 . H
H05 0.372(3) 0.579(4) 0.464(3) 0.114(2) Uiso d . 1 . H
H07 0.135(3) 0.760(4) 0.609(3) 0.114(2) Uiso d . 1 . H
H08 0.169(3) 0.605(4) 0.746(3) 0.114(2) Uiso d . 1 . H
H09A 0.172(3) 0.835(4) 0.455(3) 0.114(2) Uiso d . 1 . H
H09B 0.196(3) 0.719(4) 0.405(3) 0.114(2) Uiso d . 1 . H
H11A 0.320(3) 0.916(4) 0.487(3) 0.114(2) Uiso d . 1 . H
H11B 0.286(3) 1.024(4) 0.395(3) 0.114(2) Uiso d . 1 . H
H13 0.480(3) 0.780(4) 0.456(3) 0.114(2) Uiso d . 1 . H
H14 0.645(3) 0.813(4) 0.416(3) 0.114(2) Uiso d . 1 . H
H16 0.559(3) 1.173(4) 0.265(3) 0.114(2) Uiso d . 1 . H
H17 0.401(3) 1.151(4) 0.319(3) 0.114(2) Uiso d . 1 . H
H18A 0.739(3) 1.018(4) 0.377(3) 0.114(2) Uiso d . 1 . H
H18B 0.714(3) 1.122(4) 0.287(3) 0.114(2) Uiso d . 1 . H
H20A 0.890(3) 0.853(4) 0.219(3) 0.114(2) Uiso d . 1 . H
H20B 0.891(3) 1.000(4) 0.264(3) 0.114(2) Uiso d . 1 . H
H22 0.815(3) 0.674(4) 0.356(3) 0.114(2) Uiso d . 1 . H
H23 0.854(3) 0.560(4) 0.499(3) 0.114(2) Uiso d . 1 . H
H25 0.980(3) 0.852(4) 0.554(3) 0.114(2) Uiso d . 1 . H
H26 0.959(3) 0.969(4) 0.389(3) 0.114(2) Uiso d . 1 . H
H27A 0.971(3) 0.670(4) 0.665(3) 0.114(2) Uiso d . 1 . H
H27B 0.995(3) 0.536(4) 0.624(3) 0.114(2) Uiso d . 1 . H
H29A 0.795(3) 0.729(4) 0.684(3) 0.114(2) Uiso d . 1 . H
H29B 0.824(3) 0.658(4) 0.787(3) 0.114(2) Uiso d . 1 . H
H31 0.692(3) 0.574(4) 0.625(3) 0.114(2) Uiso d . 1 . H
H32 0.539(3) 0.516(4) 0.663(3) 0.114(2) Uiso d . 1 . H
H34 0.554(3) 0.551(4) 0.926(3) 0.114(2) Uiso d . 1 . H
H35 0.693(3) 0.615(4) 0.888(3) 0.114(2) Uiso d . 1 . H
H56A 1.047(3) 0.235(5) 0.948(3) 0.114(2) Uiso d . 1 . H
H56B 0.993(3) 0.390(5) 0.983(3) 0.114(2) Uiso d . 1 . H
H56C 1.071(3) 0.388(5) 0.927(3) 0.114(2) Uiso d . 1 . H
H36A 0.390(3) 0.586(4) 0.789(3) 0.114(2) Uiso d . 1 . H
H36B 0.408(3) 0.505(4) 0.892(3) 0.114(2) Uiso d . 1 . H
H37A 0.442(3) 0.192(4) 0.799(3) 0.114(2) Uiso d . 1 . H
H37B 0.511(3) 0.269(4) 0.838(3) 0.114(2) Uiso d . 1 . H
H42A 0.286(3) 0.774(4) 0.255(3) 0.114(2) Uiso d . 1 . H
H42B 0.351(3) 0.888(4) 0.254(3) 0.114(2) Uiso d . 1 . H
H47A 0.680(3) 0.958(4) 0.169(3) 0.114(2) Uiso d . 1 . H
H47B 0.793(3) 0.872(4) 0.138(3) 0.114(2) Uiso d . 1 . H
H52A 0.933(3) 0.369(4) 0.698(3) 0.114(2) Uiso d . 1 . H
H52B 0.845(3) 0.382(4) 0.765(3) 0.114(2) Uiso d . 1 . H

loop_
_atom_type_symbol
_atom_type_description
_atom_type_scat_dispersion_real
_atom_type_scat_dispersion_imag
_atom_type_scat_source
C C 0.0181 0.0091 'International Tables Vol C Tables 4.2.6.8 and 6.1.1.4'
H H 0.0000 0.0000 'International Tables Vol C Tables 4.2.6.8 and 6.1.1.4'
N N 0.0311 0.0180 'International Tables Vol C Tables 4.2.6.8 and 6.1.1.4'
O O 0.0492 0.0322 'International Tables Vol C Tables 4.2.6.8 and 6.1.1.4'

loop_
_geom_angle_atom_site_label_1
_geom_angle_atom_site_label_2
_geom_angle_atom_site_label_3
_geom_angle
_geom_angle_publ_flag
C37 N1 C36 113.2(3) yes
C37 N1 C2 114.4(2) yes
C36 N1 C2 113.0(3) yes
N1 C2 C3 111.5(2) yes
N1 C2 H02A 104.(2) ?
C3 C2 H02A 107.(2) ?
N1 C2 H02B 112.8(19) ?
C3 C2 H02B 108.(2) ?
H02A C2 H02B 113.(3) ?
C8 C3 C4 118.9(3) no
C8 C3 C2 120.7(3) yes
C4 C3 C2 120.3(3) yes
C5 C4 C3 120.2(3) no
C5 C4 H04 120.(2) ?
C3 C4 H04 120.(2) ?
C6 C5 C4 121.0(3) no
C6 C5 H05 121.(2) ?
C4 C5 H05 118.(2) ?
C5 C6 C7 118.3(3) no
C5 C6 C9 120.8(3) yes
C7 C6 C9 120.7(3) yes
C8 C7 C6 120.8(3) no
C8 C7 H07 120.(2) ?
C6 C7 H07 119.(2) ?
C3 C8 C7 120.9(3) no
C3 C8 H08 118.(2) ?
C7 C8 H08 121.(2) ?
N10 C9 C6 112.3(3) yes
N10 C9 H09A 114.(3) ?
C6 C9 H09A 105.(3) ?
N10 C9 H09B 112.(3) ?
C6 C9 H09B 108.(3) ?
H09A C9 H09B 105.(4) ?
C42 N10 C9 113.3(3) yes
C42 N10 C11 114.9(3) yes
C9 N10 C11 112.8(3) yes
N10 C11 C12 112.9(3) yes
N10 C11 H11A 109.(2) ?
C12 C11 H11A 108.(2) ?
N10 C11 H11B 108.(2) ?
C12 C11 H11B 107.(2) ?
H11A C11 H11B 113.(3) ?
C17 C12 C13 117.3(3) no
C17 C12 C11 122.4(3) yes
C13 C12 C11 120.2(3) yes
C14 C13 C12 121.4(3) no
C14 C13 H13 123.(2) ?
C12 C13 H13 116.(2) ?
C13 C14 C15 121.2(3) no
C13 C14 H14 122.(2) ?
C15 C14 H14 117.(2) ?
C16 C15 C14 117.2(3) no
C16 C15 C18 122.5(3) yes
C14 C15 C18 120.3(3) yes
C15 C16 C17 121.5(3) no
C15 C16 H16 115.(2) ?
C17 C16 H16 123.(2) ?
C12 C17 C16 121.4(3) no
C12 C17 H17 120.(2) ?
C16 C17 H17 118.(2) ?
N19 C18 C15 111.9(3) yes
N19 C18 H18A 110.(2) ?
C15 C18 H18A 109.(2) ?
N19 C18 H18B 109.(2) ?
C15 C18 H18B 108.(2) ?
H18A C18 H18B 109.(3) ?
C47 N19 C18 113.3(3) yes
C47 N19 C20 114.1(3) yes
C18 N19 C20 112.6(3) yes
N19 C20 C21 111.3(3) yes
N19 C20 H20A 97.(2) ?
C21 C20 H20A 112.(2) ?
N19 C20 H20B 110.(2) ?
C21 C20 H20B 108.(2) ?
H20A C20 H20B 117.(3) ?
C26 C21 C22 117.7(3) no
C26 C21 C20 121.0(3) yes
C22 C21 C20 121.3(3) yes
C23 C22 C21 121.0(3) no
C23 C22 H22 120.(2) ?
C21 C22 H22 119.(2) ?
C22 C23 C24 121.7(3) no
C22 C23 H23 120.(3) ?
C24 C23 H23 118.(3) ?
C23 C24 C25 116.5(3) no
C23 C24 C27 122.2(3) yes
C25 C24 C27 121.2(3) yes
C26 C25 C24 122.1(3) no
C26 C25 H25 125.(2) ?
C24 C25 H25 113.(2) ?
C25 C26 C21 121.0(3) no
C25 C26 H26 127.(2) ?
C21 C26 H26 112.(2) ?
N28 C27 C24 112.7(3) yes
N28 C27 H27A 110.(2) ?
C24 C27 H27A 110.(2) ?
N28 C27 H27B 101.(3) ?
C24 C27 H27B 118.(3) ?
H27A C27 H27B 105.(3) ?
C52 N28 C29 113.5(3) yes
C52 N28 C27 114.1(3) yes
C29 N28 C27 111.9(3) yes
N28 C29 C30 113.4(3) yes
N28 C29 H29A 109.(2) ?
C30 C29 H29A 107.(2) ?
N28 C29 H29B 112.(2) ?
C30 C29 H29B 105.(2) ?
H29A C29 H29B 110.(3) ?
C35 C30 C31 117.6(3) no
C35 C30 C29 121.7(3) yes
C31 C30 C29 120.6(3) yes
C30 C31 C32 120.9(3) no
C30 C31 H31 117.(2) ?
C32 C31 H31 122.(2) ?
C33 C32 C31 121.0(3) no
C33 C32 H32 120.(2) ?
C31 C32 H32 119.(2) ?
C34 C33 C32 117.1(3) no
C34 C33 C36 122.3(3) yes
C32 C33 C36 120.5(3) yes
C33 C34 C35 121.5(3) no
C33 C34 H34 121.(2) ?
C35 C34 H34 117.(2) ?
C30 C35 C34 121.6(3) no
C30 C35 H35 122.(3) ?
C34 C35 H35 116.(3) ?
N1 C36 C33 112.3(3) yes
N1 C36 H36A 104.(2) ?
C33 C36 H36A 108.(2) ?
N1 C36 H36B 112.(2) ?
C33 C36 H36B 109.(2) ?
H36A C36 H36B 113.(3) ?
N1 C37 C38 116.3(3) yes
N1 C37 H37A 110.(2) ?
C38 C37 H37A 109.(2) ?
N1 C37 H37B 108.(2) ?
C38 C37 H37B 111.(2) ?
H37A C37 H37B 103.(3) ?
O39 C38 O40 121.5(4) yes
O39 C38 C37 126.9(3) yes
O40 C38 C37 111.6(4) yes
C38 O40 C41 119.1(4) yes
O40 C41 H41A 109.5(3) ?
O40 C41 H41B 109.5(5) ?
H41A C41 H41B 109.5 ?
O40 C41 H41C 109.5(4) ?
H41A C41 H41C 109.5 ?
H41B C41 H41C 109.5 ?
N10 C42 C43 116.8(3) yes
N10 C42 H42A 116.(2) ?
C43 C42 H42A 101.(2) ?
N10 C42 H42B 104.(2) ?
C43 C42 H42B 112.(2) ?
H42A C42 H42B 107.(3) ?
O44 C43 O45 122.8(4) yes
O44 C43 C42 125.6(3) yes
O45 C43 C42 111.5(4) yes
C43 O45 C46 117.3(4) yes
O45 C46 H46A 109.5(3) ?
O45 C46 H46B 109.5(3) ?
H46A C46 H46B 109.5 ?
O45 C46 H46C 109.5(3) ?
H46A C46 H46C 109.5 ?
H46B C46 H46C 109.5 ?
N19 C47 C48 116.1(4) yes
N19 C47 H47A 104.(2) ?
C48 C47 H47A 112.(2) ?
N19 C47 H47B 98.7(19) ?
C48 C47 H47B 113.0(19) ?
H47A C47 H47B 111.(3) ?
O49 C48 O50 121.3(6) yes
O49 C48 C47 127.3(7) yes
O50 C48 C47 110.8(5) yes
C48 O50 C51 115.2(6) yes
O50 C51 H51A 109.4(4) ?
O50 C51 H51B 109.5(3) ?
H51A C51 H51B 109.5 ?
O50 C51 H51C 109.5(4) ?
H51A C51 H51C 109.5 ?
H51B C51 H51C 109.5 ?
N28 C52 C53 117.6(3) yes
N28 C52 H52A 101.(3) ?
C53 C52 H52A 115.(3) ?
N28 C52 H52B 107.(2) ?
C53 C52 H52B 111.(2) ?
H52A C52 H52B 104.(3) ?
O54 C53 O55 122.4(4) yes
O54 C53 C52 127.1(4) yes
O55 C53 C52 110.5(4) yes
C53 O55 C56 117.1(5) yes
O55 C56 H56A 96.(4) ?
O55 C56 H56B 108.(3) ?
H56A C56 H56B 149.(4) ?
O55 C56 H56C 107.(3) ?
H56A C56 H56C 116.(5) ?
H56B C56 H56C 77.(3) ?

loop_
_geom_bond_atom_site_label_1
_geom_bond_atom_site_label_2
_geom_bond_site_symmetry_2
_geom_bond_distance
_geom_bond_publ_flag
N1 C37 . 1.430(4) yes
N1 C36 . 1.461(4) yes
N1 C2 . 1.469(4) yes
C2 C3 . 1.514(4) yes
C2 H02A . 1.04(4) ?
C2 H02B . 1.09(4) ?
C3 C8 . 1.374(4) no
C3 C4 . 1.388(4) no
C4 C5 . 1.388(4) no
C4 H04 . 1.05(4) ?
C5 C6 . 1.380(4) no
C5 H05 . 1.01(4) ?
C6 C7 . 1.386(4) no
C6 C9 . 1.512(4) yes
C7 C8 . 1.382(4) no
C7 H07 . 1.01(4) ?
C8 H08 . 1.04(4) ?
C9 N10 . 1.464(4) yes
C9 H09A . 0.94(4) ?
C9 H09B . 0.89(4) ?
N10 C42 . 1.437(4) yes
N10 C11 . 1.464(4) yes
C11 C12 . 1.498(4) yes
C11 H11A . 1.00(4) ?
C11 H11B . 1.02(4) ?
C12 C17 . 1.365(4) no
C12 C13 . 1.385(4) no
C13 C14 . 1.376(4) no
C13 H13 . 1.00(4) ?
C14 C15 . 1.384(4) no
C14 H14 . 1.06(4) ?
C15 C16 . 1.372(4) no
C15 C18 . 1.504(4) yes
C16 C17 . 1.386(5) no
C16 H16 . 0.98(4) ?
C17 H17 . 0.97(4) ?
C18 N19 . 1.462(4) yes
C18 H18A . 0.98(4) ?
C18 H18B . 1.01(4) ?
N19 C47 . 1.441(4) yes
N19 C20 . 1.477(4) yes
C20 C21 . 1.514(5) yes
C20 H20A . 1.03(4) ?
C20 H20B . 0.99(4) ?
C21 C26 . 1.373(5) no
C21 C22 . 1.383(4) no
C22 C23 . 1.375(5) no
C22 H22 . 1.03(4) ?
C23 C24 . 1.380(5) no
C23 H23 . 0.90(4) ?
C24 C25 . 1.384(5) no
C24 C27 . 1.508(5) yes
C25 C26 . 1.370(5) no
C25 H25 . 1.03(4) ?
C26 H26 . 1.00(4) ?
C27 N28 . 1.462(4) yes
C27 H27A . 1.02(4) ?
C27 H27B . 0.93(4) ?
N28 C52 . 1.444(4) yes
N28 C29 . 1.451(4) yes
C29 C30 . 1.515(4) yes
C29 H29A . 1.00(4) ?
C29 H29B . 1.02(4) ?
C30 C35 . 1.355(5) no
C30 C31 . 1.379(4) no
C31 C32 . 1.384(4) no
C31 H31 . 0.98(4) ?
C32 C33 . 1.382(4) no
C32 H32 . 0.97(4) ?
C33 C34 . 1.367(4) no
C33 C36 . 1.511(4) yes
C34 C35 . 1.379(5) no
C34 H34 . 0.92(4) ?
C35 H35 . 0.92(4) ?
C36 H36A . 0.95(4) ?
C36 H36B . 1.03(4) ?
C37 C38 . 1.517(5) yes
C37 H37A . 1.02(4) ?
C37 H37B . 1.01(4) ?
C38 O39 . 1.169(4) yes
C38 O40 . 1.285(5) yes
O40 C41 . 1.437(5) yes
C41 H41A . 0.96 ?
C41 H41B . 0.96 ?
C41 H41C . 0.96 ?
C42 C43 . 1.518(5) yes
C42 H42A . 0.98(4) ?
C42 H42B . 1.01(4) ?
C43 O44 . 1.213(4) yes
C43 O45 . 1.289(4) yes
O45 C46 . 1.456(5) yes
C46 H46A . 0.96 ?
C46 H46B . 0.96 ?
C46 H46C . 0.96 ?
C47 C48 . 1.525(7) yes
C47 H47A . 1.00(4) ?
C47 H47B . 1.13(4) ?
C48 O49 . 1.080(6) yes
C48 O50 . 1.293(6) yes
O50 C51 . 1.449(6) yes
C51 H51A . 0.96 ?
C51 H51B . 0.96 ?
C51 H51C . 0.96 ?
C52 C53 . 1.496(6) yes
C52 H52A . 0.93(4) ?
C52 H52B . 0.99(4) ?
C53 O54 . 1.204(5) yes
C53 O55 . 1.323(5) yes
O55 C56 . 1.478(8) yes
C56 H56A . 0.81(4) ?
C56 H56B . 1.01(4) ?
C56 H56C . 1.08(4) ?

loop_
_geom_torsion_atom_site_label_1
_geom_torsion_atom_site_label_2
_geom_torsion_atom_site_label_3
_geom_torsion_atom_site_label_4
_geom_torsion
_geom_torsion_publ_flag
C37 N1 C2 C3 -155.4(3) ?
C36 N1 C2 C3 73.1(4) yes
N1 C2 C3 C8 -135.0(3) ?
N1 C2 C3 C4 48.1(4) yes
C8 C3 C4 C5 -1.2(4) ?
C2 C3 C4 C5 175.7(3) ?
C3 C4 C5 C6 -0.2(5) ?
C4 C5 C6 C7 1.9(4) ?
C4 C5 C6 C9 -174.6(3) ?
C5 C6 C7 C8 -2.2(4) ?
C9 C6 C7 C8 174.3(3) ?
C4 C3 C8 C7 0.9(4) ?
C2 C3 C8 C7 -176.0(3) ?
C6 C7 C8 C3 0.8(5) ?
C5 C6 C9 N10 -43.7(5) yes
C7 C6 C9 N10 139.9(3) ?
C6 C9 N10 C42 152.8(3) ?
C6 C9 N10 C11 -74.5(4) yes
C42 N10 C11 C12 -71.2(4) ?
C9 N10 C11 C12 157.0(3) yes
N10 C11 C12 C17 115.7(4) ?
N10 C11 C12 C13 -68.5(4) yes
C17 C12 C13 C14 0.0(5) ?
C11 C12 C13 C14 -176.0(3) ?
C12 C13 C14 C15 0.4(6) ?
C13 C14 C15 C16 -0.7(5) ?
C13 C14 C15 C18 176.9(3) ?
C14 C15 C16 C17 0.6(6) ?
C18 C15 C16 C17 -177.0(4) ?
C13 C12 C17 C16 -0.1(6) ?
C11 C12 C17 C16 175.8(4) ?
C15 C16 C17 C12 -0.2(7) ?
C16 C15 C18 N19 -115.5(4) ?
C14 C15 C18 N19 67.0(4) yes
C15 C18 N19 C47 73.9(4) ?
C15 C18 N19 C20 -154.8(3) yes
C47 N19 C20 C21 -160.7(3) ?
C18 N19 C20 C21 68.3(4) yes
N19 C20 C21 C26 -127.3(4) ?
N19 C20 C21 C22 53.7(5) yes
C26 C21 C22 C23 -0.8(5) ?
C20 C21 C22 C23 178.2(3) ?
C21 C22 C23 C24 0.0(6) ?
C22 C23 C24 C25 1.5(5) ?
C22 C23 C24 C27 -175.3(4) ?
C23 C24 C25 C26 -2.2(6) ?
C27 C24 C25 C26 174.5(4) ?
C24 C25 C26 C21 1.5(6) ?
C22 C21 C26 C25 0.0(5) ?
C20 C21 C26 C25 -179.0(4) ?
C23 C24 C27 N28 -43.9(5) yes
C25 C24 C27 N28 139.6(4) ?
C24 C27 N28 C52 152.7(3) ?
C24 C27 N28 C29 -76.7(4) yes
C52 N28 C29 C30 -69.9(4) ?
C27 N28 C29 C30 159.1(3) yes
N28 C29 C30 C35 126.6(4) ?
N28 C29 C30 C31 -56.9(4) yes
C35 C30 C31 C32 2.9(5) ?
C29 C30 C31 C32 -173.7(3) ?
C30 C31 C32 C33 0.1(6) ?
C31 C32 C33 C34 -2.6(5) ?
C31 C32 C33 C36 174.9(3) ?
C32 C33 C34 C35 2.2(6) ?
C36 C33 C34 C35 -175.3(4) ?
C31 C30 C35 C34 -3.3(6) ?
C29 C30 C35 C34 173.2(4) ?
C33 C34 C35 C30 0.8(6) ?
C37 N1 C36 C33 74.5(3) ?
C2 N1 C36 C33 -153.5(3) yes
C34 C33 C36 N1 -134.3(3) ?
C32 C33 C36 N1 48.3(4) yes
C36 N1 C37 C38 70.2(4) ?
C2 N1 C37 C38 -61.2(4) ?
N1 C37 C38 O39 12.8(6) ?
N1 C37 C38 O40 -168.9(4) ?
O39 C38 O40 C41 0.9(9) ?
C37 C38 O40 C41 -177.5(6) ?
C9 N10 C42 C43 57.7(4) ?
C11 N10 C42 C43 -73.9(4) ?
N10 C42 C43 O44 10.0(6) ?
N10 C42 C43 O45 -168.1(3) ?
O44 C43 O45 C46 2.8(7) ?
C42 C43 O45 C46 -179.0(4) ?
C18 N19 C47 C48 64.4(5) ?
C20 N19 C47 C48 -66.2(5) ?
N19 C47 C48 O49 42.7(11) ?
N19 C47 C48 O50 -146.3(5) ?
O49 C48 O50 C51 -5.7(12) ?
C47 C48 O50 C51 -177.3(5) ?
C29 N28 C52 C53 -65.7(4) ?
C27 N28 C52 C53 64.2(5) ?
N28 C52 C53 O54 -3.2(7) ?
N28 C52 C53 O55 175.6(4) ?
O54 C53 O55 C56 -1.4(8) ?
C52 C53 O55 C56 179.7(6) ?

loop_
_cod_related_entry_id
_cod_related_entry_database
_cod_related_entry_code
1 ChemSpider 21139209
